data_4517374
loop_
_publ_author_name
'Vollmer, Matthew V.'
'Ye, Jingyun'
'Linehan, John C.'
'Graziano, Brendan J.'
'Preston, Andrew'
'Wiedner, Eric S.'
'Lu, Connie C.'

_publ_section_title
;
 Cobalt-Group 13 Complexes Catalyze CO2 Hydrogenation via a
 Co(&#x2212;I)/Co(I) Redox Cycle
;
_journal_name_full 'ACS Catalysis'
_journal_page_first 2459
_journal_page_last 2470
_journal_paper_doi 10.1021/acscatal.9b03534
_journal_year 2020
_chemical_formula_moiety '2(C39 H61 N4 P3 Ga Co), C4 H10 O'
_chemical_formula_sum 'C82 H132 Co2 Ga2 N8 O P6'
_chemical_formula_weight 1689.07
_chemical_name_common 18200_GaCoH
_space_group_crystal_system triclinic
_space_group_IT_number 2
_space_group_name_Hall '-P 1'
_space_group_name_H-M_alt 'P -1'
_atom_sites_solution_hydrogens mixed
_audit_creation_method SHELXL-2018/3
_cell_angle_alpha 110.472(4)
_cell_angle_beta 97.544(4)
_cell_angle_gamma 101.928(3)
_cell_formula_units_Z 2
_cell_length_a 12.4071(13)
_cell_length_b 19.343(2)
_cell_length_c 19.588(2)
_cell_measurement_reflns_used 9876
_cell_measurement_temperature 100(2)
_cell_measurement_theta_max 27.522
_cell_measurement_theta_min 2.26
_cell_volume 4201.3(8)
_computing_cell_refinement 'SAINT, Bruker'
_computing_data_collection 'APEX3, Bruker'
_computing_data_reduction 'SAINT, Bruker'
_computing_molecular_graphics 'Shelxle-(Rev. 825) (Huebschle, C. B.,2011)'
_computing_structure_refinement 'SHELXL-2018/3 (Sheldrick, 2018)'
_computing_structure_solution 'SHELXT 2014/5 (Sheldrick, 2014)'
_diffrn_ambient_temperature 100(2)
_diffrn_measured_fraction_theta_full 0.998
_diffrn_measured_fraction_theta_max 0.992
_diffrn_measurement_device_type 'Bruker PHOTON-II'
_diffrn_measurement_method '\f and \w scans'
_diffrn_radiation_type MoK\a
_diffrn_radiation_wavelength 0.71073
_diffrn_reflns_av_R_equivalents 0.1025
_diffrn_reflns_av_unetI/netI 0.0906
_diffrn_reflns_Laue_measured_fraction_full 0.998
_diffrn_reflns_Laue_measured_fraction_max 0.992
_diffrn_reflns_limit_h_max 16
_diffrn_reflns_limit_h_min -15
_diffrn_reflns_limit_k_max 25
_diffrn_reflns_limit_k_min -25
_diffrn_reflns_limit_l_max 25
_diffrn_reflns_limit_l_min -25
_diffrn_reflns_number 81337
_diffrn_reflns_point_group_measured_fraction_full 0.998
_diffrn_reflns_point_group_measured_fraction_max 0.992
_diffrn_reflns_theta_full 25.242
_diffrn_reflns_theta_max 27.524
_diffrn_reflns_theta_min 2.165
_diffrn_source 'micro-focus sealed tube'
_exptl_absorpt_coefficient_mu 1.185
_exptl_absorpt_correction_type multi-scan
_exptl_absorpt_process_details 'SADABS, R. Blessing, 1995'
_exptl_crystal_colour 'dichroic purple-green'
_exptl_crystal_density_diffrn 1.335
_exptl_crystal_density_method 'not measured'
_exptl_crystal_description plate
_exptl_crystal_F_000 1788
_exptl_crystal_size_max 0.120
_exptl_crystal_size_mid 0.120
_exptl_crystal_size_min 0.060
_exptl_transmission_factor_max 0.902
_exptl_transmission_factor_min 0.842
_refine_diff_density_max 1.408
_refine_diff_density_min -1.427
_refine_diff_density_rms 0.111
_refine_ls_extinction_method none
_refine_ls_goodness_of_fit_ref 1.085
_refine_ls_hydrogen_treatment mixed
_refine_ls_matrix_type full
_refine_ls_number_parameters 980
_refine_ls_number_reflns 19200
_refine_ls_number_restraints 16
_refine_ls_restrained_S_all 1.085
_refine_ls_R_factor_all 0.1088
_refine_ls_R_factor_gt 0.0741
_refine_ls_shift/su_max 0.000
_refine_ls_shift/su_mean 0.000
_refine_ls_structure_factor_coef Fsqd
_refine_ls_weighting_details 'w=1/[\s^2^(Fo^2^)+21.9311P] where P=(Fo^2^+2Fc^2^)/3'
_refine_ls_weighting_scheme calc
_refine_ls_wR_factor_gt 0.1561
_refine_ls_wR_factor_ref 0.1723
_reflns_Friedel_coverage 0.000
_reflns_number_gt 13773
_reflns_number_total 19200
_reflns_threshold_expression 'I > 2\s(I)'
_cod_data_source_file cs9b03534_si_002.cif
_cod_data_source_block mo_18200_0m
_cod_depositor_comments 'Adding full bibliography for 4517371--4517374.cif.'
_cod_original_cell_volume 4201.2(8)
_cod_database_code 4517374
_shelx_shelxl_version_number 2018/3
_shelx_space_group_comment
;
The symmetry employed for this shelxl refinement is uniquely defined
by the following loop, which should always be used as a source of
symmetry information in preference to the above space-group names.
They are only intended as comments.
;
_shelx_estimated_absorpt_t_min 0.871
_shelx_estimated_absorpt_t_max 0.932

loop_
_space_group_symop_operation_xyz
'x, y, z'
'-x, -y, -z'

loop_
_atom_site_label
_atom_site_type_symbol
_atom_site_fract_x
_atom_site_fract_y
_atom_site_fract_z
_atom_site_U_iso_or_equiv
_atom_site_adp_type
_atom_site_occupancy
_atom_site_site_symmetry_order
_atom_site_calc_flag
_atom_site_refinement_flags_posn
_atom_site_refinement_flags_adp
_atom_site_refinement_flags_occupancy
_atom_site_disorder_assembly
_atom_site_disorder_group
Ga1 Ga 0.34046(4) 0.25470(3) 0.30058(3) 0.02023(13) Uani 1 1 d . . . . .
P1 P 0.10314(11) 0.22989(8) 0.21430(8) 0.0268(3) Uani 1 1 d . . . . .
N1 N 0.5103(3) 0.2436(2) 0.2718(2) 0.0182(8) Uani 1 1 d . . . . .
O1 O 0.0007(4) 0.4234(3) 0.7122(3) 0.0456(11) Uani 1 1 d . . . . .
C1 C 0.4787(4) 0.1721(3) 0.2062(3) 0.0266(11) Uani 1 1 d . . . . .
Ga2 Ga 0.27102(4) 0.22041(3) 0.82245(3) 0.02056(13) Uani 1 1 d . . . . .
P2 P 0.17186(10) 0.16343(7) 0.35833(7) 0.0207(3) Uani 1 1 d . . . . .
N2 N 0.2930(3) 0.1889(2) 0.1955(2) 0.0239(9) Uani 1 1 d . . . . .
C2 C 0.5539(5) 0.1298(3) 0.1831(3) 0.0352(13) Uani 1 1 d . . . . .
H2 H 0.629020 0.145961 0.211893 0.042 Uiso 1 1 calc R U . . .
Co1 Co 0.16415(5) 0.26654(4) 0.33634(4) 0.02398(16) Uani 1 1 d . . . . .
H1 H 0.189(6) 0.293(4) 0.424(4) 0.07(2) Uiso 1 1 d . . . . .
Co2 Co 0.45348(6) 0.20830(5) 0.80132(4) 0.03149(19) Uani 1 1 d . . . . .
N3 N 0.3905(3) 0.2021(2) 0.3613(2) 0.0242(9) Uani 1 1 d . . . . .
P3 P 0.23784(11) 0.39018(8) 0.38316(8) 0.0263(3) Uani 1 1 d . . . . .
C3 C 0.5204(5) 0.0635(4) 0.1177(3) 0.0389(14) Uani 1 1 d . . . . .
H3 H 0.572685 0.035166 0.101445 0.047 Uiso 1 1 calc R U . . .
P4 P 0.48878(11) 0.21983(8) 0.91916(9) 0.0303(3) Uani 1 1 d D . . . .
N4 N 0.4184(3) 0.3610(2) 0.3231(2) 0.0258(9) Uani 1 1 d . . . . .
C4 C 0.4102(5) 0.0396(4) 0.0768(3) 0.0387(14) Uani 1 1 d . . . . .
H4 H 0.387541 -0.004898 0.031703 0.046 Uiso 1 1 calc R U . . .
P5 P 0.36800(11) 0.10911(8) 0.69864(8) 0.0273(3) Uani 1 1 d . . . . .
N5 N 0.0979(3) 0.2318(2) 0.8440(2) 0.0160(8) Uani 1 1 d . . . . .
C5 C 0.3326(5) 0.0795(3) 0.1007(3) 0.0305(12) Uani 1 1 d . . . . .
H5 H 0.257014 0.061506 0.072327 0.037 Uiso 1 1 calc R U . . .
N6 N 0.2652(3) 0.1909(2) 0.9069(2) 0.0254(9) Uani 1 1 d . . . . .
P6 P 0.48123(11) 0.32230(9) 0.79327(8) 0.0296(3) Uani 1 1 d . . . . .
C6 C 0.3641(4) 0.1464(3) 0.1664(3) 0.0235(10) Uani 1 1 d . . . . .
N8 N 0.2893(3) 0.3286(2) 0.8466(2) 0.0241(9) Uani 1 1 d . . . . .
C7 C 0.1735(4) 0.1624(3) 0.1580(3) 0.0257(11) Uani 1 1 d . . . . .
H7A H 0.140067 0.109887 0.154507 0.031 Uiso 1 1 calc R U . . .
H7AB H 0.164687 0.161884 0.106779 0.031 Uiso 1 1 calc R U . . .
N7 N 0.1718(3) 0.1466(2) 0.7284(2) 0.0226(9) Uani 1 1 d . . . . .
C14 C 0.5725(4) 0.2409(3) 0.3391(3) 0.0245(11) Uani 1 1 d . . . . .
C13 C 0.0217(6) 0.2746(4) 0.0952(4) 0.0539(19) Uani 1 1 d . . . . .
H13A H 0.034496 0.314855 0.075298 0.081 Uiso 1 1 calc R U . . .
H13B H -0.055043 0.265278 0.103767 0.081 Uiso 1 1 calc R U . . .
H13C H 0.031059 0.227334 0.059257 0.081 Uiso 1 1 calc R U . . .
C12 C 0.1064(5) 0.3000(4) 0.1684(4) 0.0408(14) Uani 1 1 d . . . . .
H12 H 0.091316 0.346470 0.204282 0.049 Uiso 1 1 calc R U . . .
C11 C 0.2250(6) 0.3255(4) 0.1550(4) 0.0478(17) Uani 1 1 d . . . . .
H11A H 0.231529 0.371584 0.143827 0.072 Uiso 1 1 calc R U . . .
H11B H 0.236895 0.284344 0.112807 0.072 Uiso 1 1 calc R U . . .
H11C H 0.281965 0.336876 0.199970 0.072 Uiso 1 1 calc R U . . .
C15 C 0.6893(4) 0.2631(3) 0.3607(3) 0.0314(12) Uani 1 1 d . . . . .
H15 H 0.733321 0.281801 0.331448 0.038 Uiso 1 1 calc R U . . .
C16 C 0.7421(5) 0.2579(4) 0.4255(3) 0.0393(14) Uani 1 1 d . . . . .
H16 H 0.822273 0.272134 0.439888 0.047 Uiso 1 1 calc R U . . .
C17 C 0.6784(5) 0.2323(4) 0.4684(3) 0.0359(13) Uani 1 1 d . . . . .
H17 H 0.714911 0.228751 0.512326 0.043 Uiso 1 1 calc R U . . .
C18 C 0.5609(4) 0.2114(3) 0.4483(3) 0.0294(12) Uani 1 1 d . . . . .
H18 H 0.518107 0.193562 0.478598 0.035 Uiso 1 1 calc R U . . .
C19 C 0.5048(4) 0.2164(3) 0.3838(3) 0.0225(10) Uani 1 1 d . . . . .
C20 C 0.3183(4) 0.1823(3) 0.4082(3) 0.0238(10) Uani 1 1 d . . . . .
H20A H 0.335353 0.225146 0.457550 0.029 Uiso 1 1 calc R U . . .
H20B H 0.329960 0.136183 0.415867 0.029 Uiso 1 1 calc R U . . .
C21 C 0.2152(5) 0.0142(3) 0.3037(4) 0.0391(14) Uani 1 1 d . . . . .
H21A H 0.192533 -0.036646 0.262965 0.059 Uiso 1 1 calc R U . . .
H21B H 0.200971 0.009063 0.350028 0.059 Uiso 1 1 calc R U . . .
H21C H 0.295839 0.037570 0.310444 0.059 Uiso 1 1 calc R U . . .
C22 C 0.1464(4) 0.0652(3) 0.2845(3) 0.0266(11) Uani 1 1 d . . . . .
H22 H 0.170112 0.072928 0.240281 0.032 Uiso 1 1 calc R U . . .
C23 C 0.0217(4) 0.0221(3) 0.2585(4) 0.0362(14) Uani 1 1 d . . . . .
H23A H 0.010128 -0.023535 0.212871 0.054 Uiso 1 1 calc R U . . .
H23B H -0.022042 0.055526 0.248160 0.054 Uiso 1 1 calc R U . . .
H23C H -0.003484 0.006576 0.297615 0.054 Uiso 1 1 calc R U . . .
C39 C 0.0342(6) 0.4370(4) 0.3801(5) 0.058(2) Uani 1 1 d . . . . .
H39A H -0.013970 0.458045 0.353531 0.087 Uiso 1 1 calc R U . . .
H39B H 0.037183 0.459992 0.433767 0.087 Uiso 1 1 calc R U . . .
H39C H 0.003011 0.381302 0.361739 0.087 Uiso 1 1 calc R U . . .
C38 C 0.1540(5) 0.4554(3) 0.3664(4) 0.0397(14) Uani 1 1 d . . . . .
H38 H 0.143555 0.444395 0.311742 0.048 Uiso 1 1 calc R U . . .
C37 C 0.2151(6) 0.5415(4) 0.4065(4) 0.0514(18) Uani 1 1 d . . . . .
H37A H 0.177665 0.570576 0.383690 0.077 Uiso 1 1 calc R U . . .
H37B H 0.293989 0.550254 0.401810 0.077 Uiso 1 1 calc R U . . .
H37C H 0.212593 0.558505 0.459472 0.077 Uiso 1 1 calc R U . . .
C36 C 0.2170(6) 0.4327(4) 0.5335(4) 0.0498(17) Uani 1 1 d . . . . .
H36A H 0.255949 0.457445 0.586365 0.075 Uiso 1 1 calc R U . . .
H36B H 0.178249 0.378995 0.521931 0.075 Uiso 1 1 calc R U . . .
H36C H 0.161613 0.459345 0.523442 0.075 Uiso 1 1 calc R U . . .
C35 C 0.3019(5) 0.4360(3) 0.4856(3) 0.0354(13) Uani 1 1 d . . . . .
H35 H 0.337510 0.491425 0.497660 0.042 Uiso 1 1 calc R U . . .
C34 C 0.3964(5) 0.4014(3) 0.5038(3) 0.0383(14) Uani 1 1 d . . . . .
H34A H 0.431798 0.426952 0.557263 0.057 Uiso 1 1 calc R U . . .
H34B H 0.453139 0.408438 0.474686 0.057 Uiso 1 1 calc R U . . .
H34C H 0.364911 0.346481 0.491202 0.057 Uiso 1 1 calc R U . . .
C33 C 0.3622(5) 0.4206(3) 0.3466(3) 0.0317(12) Uani 1 1 d . . . . .
H33A H 0.337239 0.433796 0.303682 0.038 Uiso 1 1 calc R U . . .
H33B H 0.415868 0.467121 0.385970 0.038 Uiso 1 1 calc R U . . .
C32 C 0.5051(4) 0.3729(3) 0.2881(3) 0.0250(11) Uani 1 1 d . . . . .
C31 C 0.5498(4) 0.4413(3) 0.2789(3) 0.0311(12) Uani 1 1 d . . . . .
H31 H 0.519326 0.483592 0.298111 0.037 Uiso 1 1 calc R U . . .
C30 C 0.6376(5) 0.4483(3) 0.2424(3) 0.0350(13) Uani 1 1 d . . . . .
H30 H 0.667193 0.495603 0.238014 0.042 Uiso 1 1 calc R U . . .
C29 C 0.6828(4) 0.3876(4) 0.2123(3) 0.0356(13) Uani 1 1 d . . . . .
H29 H 0.742324 0.392660 0.186948 0.043 Uiso 1 1 calc R U . . .
C28 C 0.6393(4) 0.3190(3) 0.2197(3) 0.0318(12) Uani 1 1 d . . . . .
H28 H 0.668389 0.276497 0.198231 0.038 Uiso 1 1 calc R U . . .
C27 C 0.5547(4) 0.3117(3) 0.2579(3) 0.0243(11) Uani 1 1 d . . . . .
C40 C 0.0682(4) 0.1788(3) 0.8801(3) 0.0186(9) Uani 1 1 d . . . . .
C42 C -0.0669(5) 0.0964(3) 0.9161(3) 0.0316(12) Uani 1 1 d . . . . .
H42 H -0.142654 0.075239 0.917069 0.038 Uiso 1 1 calc R U . . .
C41 C -0.0424(4) 0.1482(3) 0.8820(3) 0.0242(10) Uani 1 1 d . . . . .
H41 H -0.101966 0.162721 0.859782 0.029 Uiso 1 1 calc R U . . .
C43 C 0.0211(5) 0.0766(3) 0.9484(3) 0.0332(12) Uani 1 1 d . . . . .
H43 H 0.005249 0.041868 0.972489 0.040 Uiso 1 1 calc R U . . .
C44 C 0.1318(5) 0.1058(3) 0.9467(3) 0.0316(12) Uani 1 1 d . . . . .
H44 H 0.190050 0.090136 0.968884 0.038 Uiso 1 1 calc R U . . .
C45 C 0.1599(4) 0.1585(3) 0.9127(3) 0.0227(10) Uani 1 1 d . . . . .
C46 C 0.3611(4) 0.1704(3) 0.9396(3) 0.0283(11) Uani 1 1 d . . . . .
H46A H 0.349622 0.114179 0.917441 0.034 Uiso 1 1 calc R U . . .
H46B H 0.368595 0.186751 0.994258 0.034 Uiso 1 1 calc R U . . .
C47 C 0.6719(5) 0.1694(4) 0.8764(5) 0.057(2) Uani 1 1 d . . . . .
H47A H 0.715961 0.132066 0.872615 0.085 Uiso 1 1 calc R U . . .
H47B H 0.722896 0.221378 0.899054 0.085 Uiso 1 1 calc R U . . .
H47C H 0.631142 0.160316 0.826348 0.085 Uiso 1 1 calc R U . . .
C48 C 0.5874(5) 0.1605(4) 0.9249(4) 0.0431(16) Uani 1 1 d . . . . .
H48 H 0.540464 0.105946 0.900529 0.052 Uiso 1 1 calc R U . . .
C49 C 0.6443(6) 0.1708(5) 1.0027(5) 0.069(2) Uani 1 1 d . . . . .
H49A H 0.684911 0.131650 0.998948 0.104 Uiso 1 1 calc R U . . .
H49B H 0.587009 0.165539 1.031910 0.104 Uiso 1 1 calc R U . . .
H49C H 0.697801 0.221851 1.027518 0.104 Uiso 1 1 calc R U . . .
C53 C 0.0279(4) 0.2062(3) 0.7689(3) 0.0208(10) Uani 1 1 d . . . . .
C82 C 0.0076(7) 0.5262(5) 0.8241(4) 0.061(2) Uani 1 1 d . . . . .
H82A H 0.041217 0.550439 0.877879 0.091 Uiso 1 1 calc R U . . .
H82B H -0.074824 0.510287 0.816176 0.091 Uiso 1 1 calc R U . . .
H82C H 0.029155 0.562982 0.800988 0.091 Uiso 1 1 calc R U . . .
C81 C 0.0494(6) 0.4577(4) 0.7896(4) 0.0502(17) Uani 1 1 d . . . . .
H81A H 0.132744 0.473393 0.797945 0.060 Uiso 1 1 calc R U . . .
H81B H 0.028310 0.420514 0.813003 0.060 Uiso 1 1 calc R U . . .
C80 C 0.0515(5) 0.3666(4) 0.6724(4) 0.0452(16) Uani 1 1 d . . . . .
H80A H 0.051554 0.328698 0.695656 0.054 Uiso 1 1 calc R U . . .
H80B H 0.130703 0.390831 0.673664 0.054 Uiso 1 1 calc R U . . .
C79 C -0.0149(6) 0.3281(4) 0.5938(4) 0.0569(19) Uani 1 1 d . . . . .
H79A H 0.020845 0.290514 0.564689 0.085 Uiso 1 1 calc R U . . .
H79B H -0.017411 0.366436 0.572022 0.085 Uiso 1 1 calc R U . . .
H79C H -0.092008 0.301927 0.592933 0.085 Uiso 1 1 calc R U . . .
C78 C 0.7178(5) 0.3487(4) 0.8129(4) 0.0474(17) Uani 1 1 d . . . . .
H78A H 0.790664 0.379266 0.847324 0.071 Uiso 1 1 calc R U . . .
H78B H 0.722778 0.344171 0.762054 0.071 Uiso 1 1 calc R U . . .
H78C H 0.698876 0.297546 0.814258 0.071 Uiso 1 1 calc R U . . .
C77 C 0.6259(4) 0.3882(4) 0.8365(4) 0.0381(14) Uani 1 1 d . . . . .
H77 H 0.635459 0.399660 0.891172 0.046 Uiso 1 1 calc R U . . .
C76 C 0.6480(5) 0.4657(4) 0.8311(4) 0.0443(16) Uani 1 1 d . . . . .
H76A H 0.722572 0.497769 0.862006 0.066 Uiso 1 1 calc R U . . .
H76B H 0.589948 0.490465 0.848801 0.066 Uiso 1 1 calc R U . . .
H76C H 0.645778 0.459158 0.778953 0.066 Uiso 1 1 calc R U . . .
C54 C -0.0720(4) 0.2256(3) 0.7549(3) 0.0234(10) Uani 1 1 d . . . . .
H54 H -0.095848 0.259118 0.794689 0.028 Uiso 1 1 calc R U . . .
C55 C -0.1371(4) 0.1957(3) 0.6823(3) 0.0291(12) Uani 1 1 d . . . . .
H55 H -0.205006 0.209314 0.672282 0.035 Uiso 1 1 calc R U . . .
C56 C -0.1027(4) 0.1462(3) 0.6251(3) 0.0273(11) Uani 1 1 d . . . . .
H56 H -0.148543 0.124579 0.575939 0.033 Uiso 1 1 calc R U . . .
C57 C -0.0019(4) 0.1273(3) 0.6384(3) 0.0257(11) Uani 1 1 d . . . . .
H57 H 0.019988 0.092815 0.598126 0.031 Uiso 1 1 calc R U . . .
C58 C 0.0684(4) 0.1586(3) 0.7106(3) 0.0203(10) Uani 1 1 d . . . . .
C59 C 0.2175(4) 0.1045(3) 0.6671(3) 0.0251(11) Uani 1 1 d . . . . .
H59A H 0.211400 0.126041 0.628201 0.030 Uiso 1 1 calc R U . . .
H59B H 0.172154 0.050207 0.644483 0.030 Uiso 1 1 calc R U . . .
C70 C 0.2412(4) 0.4398(3) 0.9333(3) 0.0284(11) Uani 1 1 d . . . . .
H70 H 0.308064 0.474829 0.934206 0.034 Uiso 1 1 calc R U . . .
C69 C 0.1653(4) 0.4669(3) 0.9753(3) 0.0306(12) Uani 1 1 d . . . . .
H69 H 0.180405 0.520385 1.003494 0.037 Uiso 1 1 calc R U . . .
C68 C 0.0694(5) 0.4178(3) 0.9767(3) 0.0307(12) Uani 1 1 d . . . . .
H68 H 0.019283 0.436972 1.006441 0.037 Uiso 1 1 calc R U . . .
C67 C 0.0460(4) 0.3401(3) 0.9343(3) 0.0243(11) Uani 1 1 d . . . . .
H67 H -0.020287 0.305844 0.935256 0.029 Uiso 1 1 calc R U . . .
C66 C 0.1186(4) 0.3117(3) 0.8905(3) 0.0218(10) Uani 1 1 d . . . . .
C65 C 0.5487(5) 0.1217(4) 0.6255(4) 0.0426(15) Uani 1 1 d . . . . .
H65A H 0.573116 0.130469 0.582893 0.064 Uiso 1 1 calc R U . . .
H65B H 0.572519 0.078251 0.630771 0.064 Uiso 1 1 calc R U . . .
H65C H 0.582820 0.167712 0.671163 0.064 Uiso 1 1 calc R U . . .
C64 C 0.4187(4) 0.1038(4) 0.6122(3) 0.0370(14) Uani 1 1 d . . . . .
H64 H 0.398826 0.146186 0.599730 0.044 Uiso 1 1 calc R U . . .
C63 C 0.3627(6) 0.0305(4) 0.5430(4) 0.056(2) Uani 1 1 d . . . . .
H63A H 0.381120 0.038181 0.498550 0.084 Uiso 1 1 calc R U . . .
H63B H 0.280582 0.018042 0.537844 0.084 Uiso 1 1 calc R U . . .
H63C H 0.390379 -0.011718 0.548148 0.084 Uiso 1 1 calc R U . . .
C62 C 0.4625(5) -0.0122(4) 0.7050(4) 0.0419(15) Uani 1 1 d . . . . .
H62A H 0.447743 -0.063635 0.705800 0.063 Uiso 1 1 calc R U . . .
H62B H 0.513745 0.024843 0.751978 0.063 Uiso 1 1 calc R U . . .
H62C H 0.497440 -0.011633 0.663060 0.063 Uiso 1 1 calc R U . . .
C61 C 0.3497(4) 0.0098(3) 0.6958(4) 0.0373(14) Uani 1 1 d . . . . .
H61 H 0.302645 -0.026225 0.645429 0.045 Uiso 1 1 calc R U . . .
C60 C 0.2855(5) -0.0029(3) 0.7534(4) 0.0420(15) Uani 1 1 d . . . . .
H60A H 0.256935 -0.058004 0.740768 0.063 Uiso 1 1 calc R U . . .
H60B H 0.221880 0.019925 0.753383 0.063 Uiso 1 1 calc R U . . .
H60C H 0.336171 0.021323 0.803038 0.063 Uiso 1 1 calc R U . . .
C72 C 0.3960(4) 0.3795(3) 0.8493(3) 0.0318(12) Uani 1 1 d . . . . .
H72A H 0.438786 0.407499 0.901774 0.038 Uiso 1 1 calc R U . . .
H72B H 0.380911 0.417620 0.828963 0.038 Uiso 1 1 calc R U . . .
C71 C 0.2198(4) 0.3615(3) 0.8896(3) 0.0217(10) Uani 1 1 d . . . . .
C74 C 0.4451(5) 0.3405(4) 0.7070(3) 0.0359(13) Uani 1 1 d . . . . .
H74 H 0.457500 0.397185 0.723321 0.043 Uiso 1 1 calc R U . . .
C73 C 0.3202(5) 0.3040(5) 0.6695(4) 0.0517(18) Uani 1 1 d . . . . .
H73A H 0.301572 0.319198 0.627567 0.078 Uiso 1 1 calc R U . . .
H73B H 0.274316 0.321317 0.705783 0.078 Uiso 1 1 calc R U . . .
H73C H 0.304432 0.248057 0.650941 0.078 Uiso 1 1 calc R U . . .
C75 C 0.5194(5) 0.3175(4) 0.6507(3) 0.0390(14) Uani 1 1 d . . . . .
H75A H 0.490260 0.324217 0.605137 0.058 Uiso 1 1 calc R U . . .
H75B H 0.518257 0.263634 0.638393 0.058 Uiso 1 1 calc R U . . .
H75C H 0.597121 0.349890 0.672643 0.058 Uiso 1 1 calc R U . . .
H40 H 0.415(5) 0.132(4) 0.813(3) 0.047(18) Uiso 1 1 d . . . . .
C24 C -0.027(2) 0.164(2) 0.409(2) 0.036(4) Uani 0.606(7) 1 d D U P A 1
H24A H -0.069743 0.157072 0.445867 0.054 Uiso 0.606(7) 1 calc R U P A 1
H24B H -0.071253 0.131386 0.358628 0.054 Uiso 0.606(7) 1 calc R U P A 1
H24C H -0.008982 0.217780 0.415047 0.054 Uiso 0.606(7) 1 calc R U P A 1
C25 C 0.0853(17) 0.1412(11) 0.4219(9) 0.028(3) Uani 0.606(7) 1 d D U P A 1
H25 H 0.067829 0.085072 0.411131 0.034 Uiso 0.606(7) 1 calc R U P A 1
C26 C 0.1454(9) 0.1870(6) 0.5036(5) 0.041(2) Uani 0.606(7) 1 d D U P A 1
H26A H 0.095397 0.176673 0.535783 0.061 Uiso 0.606(7) 1 calc R U P A 1
H26B H 0.165117 0.241833 0.513488 0.061 Uiso 0.606(7) 1 calc R U P A 1
H26C H 0.214397 0.171821 0.514190 0.061 Uiso 0.606(7) 1 calc R U P A 1
C24' C -0.031(3) 0.150(4) 0.412(4) 0.036(4) Uani 0.394(7) 1 d D . P A 2
H24D H -0.064737 0.154341 0.455456 0.054 Uiso 0.394(7) 1 calc R U P A 2
H24E H -0.066999 0.099129 0.372140 0.054 Uiso 0.394(7) 1 calc R U P A 2
H24F H -0.042074 0.189689 0.394340 0.054 Uiso 0.394(7) 1 calc R U P A 2
C25' C 0.098(3) 0.1588(18) 0.4350(17) 0.028(3) Uani 0.394(7) 1 d D . P A 2
H25' H 0.131270 0.207944 0.479634 0.034 Uiso 0.394(7) 1 calc R U P A 2
C26' C 0.1102(13) 0.0928(9) 0.4580(9) 0.041(2) Uani 0.394(7) 1 d D . P A 2
H26D H 0.066412 0.091260 0.495865 0.061 Uiso 0.394(7) 1 calc R U P A 2
H26E H 0.190071 0.100376 0.478789 0.061 Uiso 0.394(7) 1 calc R U P A 2
H26F H 0.082273 0.044309 0.414230 0.061 Uiso 0.394(7) 1 calc R U P A 2
C8 C -0.099(7) 0.118(4) 0.122(3) 0.037(5) Uani 0.394(7) 1 d D U P A 1
H8A H -0.177422 0.091584 0.117610 0.055 Uiso 0.394(7) 1 calc R U P A 1
H8B H -0.054279 0.080090 0.112238 0.055 Uiso 0.394(7) 1 calc R U P A 1
H8C H -0.094901 0.141816 0.085782 0.055 Uiso 0.394(7) 1 calc R U P A 1
C9 C -0.051(2) 0.178(3) 0.1998(18) 0.034(2) Uani 0.606(7) 1 d D U P A 1
H9 H -0.054058 0.150426 0.234646 0.040 Uiso 0.606(7) 1 calc R U P A 1
C10 C -0.1214(12) 0.2346(9) 0.2225(10) 0.056(4) Uani 0.606(7) 1 d D U P A 1
H10A H -0.200240 0.206571 0.214993 0.084 Uiso 0.606(7) 1 calc R U P A 1
H10B H -0.116935 0.265219 0.191790 0.084 Uiso 0.606(7) 1 calc R U P A 1
H10C H -0.092041 0.268492 0.275286 0.084 Uiso 0.606(7) 1 calc R U P A 1
C50 C 0.4421(11) 0.3486(9) 1.0324(8) 0.044(3) Uani 0.606(7) 1 d D . P A 1
H50A H 0.467928 0.384188 1.084884 0.066 Uiso 0.606(7) 1 calc R U P A 1
H50B H 0.369607 0.312432 1.025733 0.066 Uiso 0.606(7) 1 calc R U P A 1
H50C H 0.432938 0.377414 1.000717 0.066 Uiso 0.606(7) 1 calc R U P A 1
C51 C 0.5289(8) 0.3046(7) 1.0106(7) 0.030(3) Uani 0.606(7) 1 d D . P A 1
H51 H 0.543033 0.283324 1.049677 0.037 Uiso 0.606(7) 1 calc R U P A 1
C52 C 0.6430(10) 0.3607(7) 1.0188(7) 0.038(3) Uani 0.606(7) 1 d D . P A 1
H52A H 0.672140 0.395599 1.071324 0.056 Uiso 0.606(7) 1 calc R U P A 1
H52B H 0.631866 0.390389 0.988210 0.056 Uiso 0.606(7) 1 calc R U P A 1
H52C H 0.697164 0.331637 1.002110 0.056 Uiso 0.606(7) 1 calc R U P A 1
C50' C 0.4872(18) 0.3583(15) 1.0201(14) 0.044(3) Uani 0.394(7) 1 d D . P A 2
H50D H 0.507018 0.392878 1.072952 0.066 Uiso 0.394(7) 1 calc R U P A 2
H50E H 0.408328 0.327868 1.007007 0.066 Uiso 0.394(7) 1 calc R U P A 2
H50F H 0.497083 0.388400 0.989135 0.066 Uiso 0.394(7) 1 calc R U P A 2
C51' C 0.5629(15) 0.3055(12) 1.0067(10) 0.030(3) Uani 0.394(7) 1 d D . P A 2
H51' H 0.568150 0.287402 1.048660 0.037 Uiso 0.394(7) 1 calc R U P A 2
C52' C 0.6832(15) 0.3428(11) 1.0052(13) 0.038(3) Uani 0.394(7) 1 d D . P A 2
H52D H 0.714274 0.390714 1.049421 0.056 Uiso 0.394(7) 1 calc R U P A 2
H52E H 0.682441 0.353761 0.959993 0.056 Uiso 0.394(7) 1 calc R U P A 2
H52F H 0.730221 0.307854 1.005366 0.056 Uiso 0.394(7) 1 calc R U P A 2
C8' C -0.114(4) 0.118(2) 0.1141(17) 0.037(5) Uani 0.606(7) 1 d D . P A 2
H8'A H -0.178559 0.082315 0.119111 0.055 Uiso 0.606(7) 1 calc R U P A 2
H8'B H -0.069711 0.087947 0.083524 0.055 Uiso 0.606(7) 1 calc R U P A 2
H8'C H -0.140689 0.149417 0.090129 0.055 Uiso 0.606(7) 1 calc R U P A 2
C9' C -0.041(4) 0.168(4) 0.190(3) 0.034(2) Uani 0.394(7) 1 d D . P A 2
H9' H -0.028247 0.128817 0.210711 0.040 Uiso 0.394(7) 1 calc R U P A 2
C10' C -0.105(2) 0.2107(14) 0.2440(15) 0.056(4) Uani 0.394(7) 1 d D . P A 2
H10D H -0.180697 0.177504 0.235471 0.084 Uiso 0.394(7) 1 calc R U P A 2
H10E H -0.110608 0.256988 0.235715 0.084 Uiso 0.394(7) 1 calc R U P A 2
H10F H -0.064425 0.225051 0.295571 0.084 Uiso 0.394(7) 1 calc R U P A 2

loop_
_atom_site_aniso_label
_atom_site_aniso_U_11
_atom_site_aniso_U_22
_atom_site_aniso_U_33
_atom_site_aniso_U_23
_atom_site_aniso_U_13
_atom_site_aniso_U_12
Ga1 0.0142(2) 0.0202(3) 0.0259(3) 0.0095(2) 0.0043(2) 0.0031(2)
P1 0.0177(6) 0.0301(7) 0.0336(8) 0.0145(6) 0.0042(5) 0.0059(5)
N1 0.0153(18) 0.0164(19) 0.020(2) 0.0057(16) 0.0029(15) 0.0018(16)
O1 0.039(2) 0.055(3) 0.048(3) 0.024(2) 0.008(2) 0.018(2)
C1 0.024(2) 0.030(3) 0.026(3) 0.010(2) 0.007(2) 0.009(2)
Ga2 0.0143(2) 0.0244(3) 0.0243(3) 0.0096(2) 0.0047(2) 0.0074(2)
P2 0.0153(6) 0.0214(6) 0.0255(7) 0.0105(5) 0.0053(5) 0.0023(5)
N2 0.0142(19) 0.029(2) 0.027(2) 0.0102(19) 0.0030(17) 0.0040(17)
C2 0.033(3) 0.044(3) 0.034(3) 0.017(3) 0.012(2) 0.017(3)
Co1 0.0174(3) 0.0215(4) 0.0329(4) 0.0105(3) 0.0071(3) 0.0043(3)
Co2 0.0162(3) 0.0364(4) 0.0322(4) 0.0010(3) 0.0037(3) 0.0099(3)
N3 0.0166(19) 0.027(2) 0.027(2) 0.0091(19) 0.0049(17) 0.0039(17)
P3 0.0217(6) 0.0237(7) 0.0318(7) 0.0082(6) 0.0081(5) 0.0055(5)
C3 0.043(3) 0.045(4) 0.038(3) 0.016(3) 0.020(3) 0.025(3)
P4 0.0220(6) 0.0249(7) 0.0412(8) 0.0150(6) -0.0049(6) 0.0040(6)
N4 0.0165(19) 0.026(2) 0.035(2) 0.014(2) 0.0065(18) 0.0018(18)
C4 0.054(4) 0.038(3) 0.027(3) 0.011(3) 0.010(3) 0.019(3)
P5 0.0169(6) 0.0264(7) 0.0326(8) 0.0034(6) 0.0047(5) 0.0082(5)
N5 0.0168(18) 0.0124(18) 0.020(2) 0.0079(16) 0.0043(15) 0.0024(15)
C5 0.032(3) 0.030(3) 0.028(3) 0.010(2) 0.005(2) 0.008(2)
N6 0.020(2) 0.029(2) 0.029(2) 0.0132(19) 0.0025(17) 0.0097(18)
P6 0.0170(6) 0.0431(9) 0.0366(8) 0.0229(7) 0.0104(6) 0.0086(6)
C6 0.025(2) 0.023(3) 0.026(3) 0.012(2) 0.008(2) 0.010(2)
N8 0.0109(18) 0.031(2) 0.030(2) 0.0114(19) 0.0108(17) 0.0016(17)
C7 0.020(2) 0.027(3) 0.027(3) 0.010(2) -0.002(2) 0.004(2)
N7 0.0165(19) 0.026(2) 0.024(2) 0.0080(18) 0.0044(16) 0.0059(17)
C14 0.020(2) 0.030(3) 0.022(3) 0.009(2) 0.0025(19) 0.008(2)
C13 0.066(5) 0.040(4) 0.049(4) 0.020(3) -0.011(3) 0.012(3)
C12 0.047(4) 0.038(3) 0.039(3) 0.018(3) -0.001(3) 0.014(3)
C11 0.056(4) 0.045(4) 0.050(4) 0.032(3) 0.010(3) 0.004(3)
C15 0.019(2) 0.046(3) 0.029(3) 0.013(3) 0.007(2) 0.010(2)
C16 0.018(3) 0.058(4) 0.039(3) 0.017(3) 0.003(2) 0.010(3)
C17 0.025(3) 0.057(4) 0.031(3) 0.021(3) 0.004(2) 0.016(3)
C18 0.023(3) 0.037(3) 0.029(3) 0.014(2) 0.003(2) 0.011(2)
C19 0.016(2) 0.025(3) 0.027(3) 0.010(2) 0.0075(19) 0.005(2)
C20 0.019(2) 0.025(3) 0.026(3) 0.011(2) 0.003(2) 0.004(2)
C21 0.030(3) 0.034(3) 0.046(4) 0.011(3) -0.002(3) 0.009(3)
C22 0.023(2) 0.025(3) 0.031(3) 0.011(2) 0.006(2) 0.005(2)
C23 0.021(3) 0.027(3) 0.052(4) 0.010(3) 0.000(2) 0.001(2)
C39 0.037(4) 0.053(4) 0.083(6) 0.020(4) 0.016(4) 0.020(3)
C38 0.036(3) 0.038(3) 0.044(4) 0.011(3) 0.008(3) 0.016(3)
C37 0.056(4) 0.030(3) 0.066(5) 0.013(3) 0.010(4) 0.019(3)
C36 0.055(4) 0.049(4) 0.033(3) 0.006(3) 0.015(3) 0.001(3)
C35 0.036(3) 0.025(3) 0.036(3) 0.004(2) 0.010(3) 0.002(2)
C34 0.037(3) 0.034(3) 0.031(3) 0.010(3) -0.005(3) -0.003(3)
C33 0.034(3) 0.026(3) 0.035(3) 0.012(2) 0.012(2) 0.006(2)
C32 0.018(2) 0.027(3) 0.025(3) 0.010(2) 0.001(2) 0.000(2)
C31 0.024(3) 0.030(3) 0.035(3) 0.015(2) 0.004(2) -0.002(2)
C30 0.025(3) 0.036(3) 0.041(3) 0.020(3) 0.002(2) -0.004(2)
C29 0.022(3) 0.049(4) 0.036(3) 0.021(3) 0.010(2) -0.001(3)
C28 0.019(2) 0.043(3) 0.035(3) 0.017(3) 0.008(2) 0.007(2)
C27 0.016(2) 0.030(3) 0.026(3) 0.013(2) 0.0034(19) 0.001(2)
C40 0.020(2) 0.016(2) 0.023(2) 0.0099(19) 0.0051(19) 0.0047(19)
C42 0.030(3) 0.027(3) 0.037(3) 0.016(2) 0.011(2) 0.000(2)
C41 0.025(2) 0.021(2) 0.026(3) 0.008(2) 0.005(2) 0.005(2)
C43 0.042(3) 0.027(3) 0.035(3) 0.017(2) 0.012(3) 0.008(3)
C44 0.040(3) 0.031(3) 0.029(3) 0.016(2) 0.005(2) 0.015(3)
C45 0.027(3) 0.019(2) 0.022(2) 0.008(2) 0.006(2) 0.007(2)
C46 0.027(3) 0.029(3) 0.027(3) 0.010(2) -0.001(2) 0.009(2)
C47 0.023(3) 0.052(4) 0.105(6) 0.043(4) 0.015(3) 0.008(3)
C48 0.023(3) 0.037(3) 0.076(5) 0.035(3) -0.002(3) 0.006(3)
C49 0.043(4) 0.087(6) 0.096(6) 0.059(5) -0.001(4) 0.025(4)
C53 0.015(2) 0.024(3) 0.027(3) 0.014(2) 0.0058(19) 0.0033(19)
C82 0.064(5) 0.064(5) 0.056(5) 0.018(4) 0.026(4) 0.023(4)
C81 0.049(4) 0.064(5) 0.045(4) 0.032(4) 0.006(3) 0.016(4)
C80 0.032(3) 0.050(4) 0.062(4) 0.027(3) 0.016(3) 0.016(3)
C79 0.059(5) 0.045(4) 0.055(5) 0.012(4) 0.011(4) 0.003(4)
C78 0.020(3) 0.058(4) 0.082(5) 0.045(4) 0.016(3) 0.013(3)
C77 0.017(2) 0.057(4) 0.051(4) 0.034(3) 0.013(2) 0.006(3)
C76 0.026(3) 0.047(4) 0.066(4) 0.026(3) 0.017(3) 0.011(3)
C54 0.014(2) 0.026(3) 0.035(3) 0.016(2) 0.007(2) 0.007(2)
C55 0.015(2) 0.039(3) 0.038(3) 0.019(3) 0.005(2) 0.009(2)
C56 0.017(2) 0.036(3) 0.028(3) 0.015(2) 0.003(2) 0.003(2)
C57 0.019(2) 0.027(3) 0.029(3) 0.012(2) 0.004(2) 0.003(2)
C58 0.013(2) 0.024(3) 0.027(3) 0.014(2) 0.0038(19) 0.0050(19)
C59 0.020(2) 0.025(3) 0.027(3) 0.004(2) 0.004(2) 0.010(2)
C70 0.023(2) 0.023(3) 0.038(3) 0.013(2) 0.008(2) 0.001(2)
C69 0.031(3) 0.023(3) 0.034(3) 0.005(2) 0.010(2) 0.008(2)
C68 0.032(3) 0.031(3) 0.038(3) 0.016(3) 0.018(2) 0.016(2)
C67 0.016(2) 0.025(3) 0.037(3) 0.015(2) 0.012(2) 0.008(2)
C66 0.019(2) 0.019(2) 0.029(3) 0.013(2) 0.004(2) 0.0040(19)
C65 0.023(3) 0.049(4) 0.048(4) 0.008(3) 0.014(3) 0.008(3)
C64 0.019(3) 0.047(4) 0.033(3) 0.002(3) 0.006(2) 0.009(2)
C63 0.037(3) 0.071(5) 0.039(4) -0.007(3) 0.012(3) 0.016(3)
C62 0.027(3) 0.044(4) 0.052(4) 0.010(3) 0.003(3) 0.023(3)
C61 0.021(3) 0.022(3) 0.054(4) 0.000(3) -0.004(2) 0.010(2)
C60 0.023(3) 0.029(3) 0.070(5) 0.018(3) 0.000(3) 0.008(2)
C72 0.021(2) 0.032(3) 0.040(3) 0.013(3) 0.013(2) 0.000(2)
C71 0.016(2) 0.022(2) 0.028(3) 0.013(2) 0.0036(19) 0.0048(19)
C74 0.031(3) 0.047(4) 0.045(4) 0.028(3) 0.017(3) 0.020(3)
C73 0.031(3) 0.079(5) 0.061(5) 0.042(4) 0.010(3) 0.024(3)
C75 0.042(3) 0.049(4) 0.040(3) 0.028(3) 0.017(3) 0.019(3)
C24 0.025(3) 0.034(13) 0.050(4) 0.015(7) 0.016(3) 0.006(5)
C25 0.032(5) 0.024(9) 0.027(6) 0.008(7) 0.013(4) 0.004(6)
C26 0.039(4) 0.053(5) 0.038(4) 0.025(4) 0.014(4) 0.014(4)
C24' 0.025(3) 0.034(13) 0.050(4) 0.015(7) 0.016(3) 0.006(5)
C25' 0.032(5) 0.024(9) 0.027(6) 0.008(7) 0.013(4) 0.004(6)
C26' 0.039(4) 0.053(5) 0.038(4) 0.025(4) 0.014(4) 0.014(4)
C8 0.017(13) 0.034(3) 0.048(7) 0.014(5) -0.004(7) -0.002(5)
C9 0.023(6) 0.043(11) 0.032(8) 0.012(6) 0.010(5) 0.007(4)
C10 0.025(5) 0.059(9) 0.069(10) 0.005(6) 0.010(6) 0.015(5)
C50 0.055(10) 0.038(6) 0.030(6) 0.002(4) 0.005(6) 0.019(7)
C51 0.020(7) 0.031(3) 0.031(4) 0.012(3) -0.009(4) -0.002(5)
C52 0.043(7) 0.029(6) 0.032(5) 0.008(5) 0.009(5) -0.004(4)
C50' 0.055(10) 0.038(6) 0.030(6) 0.002(4) 0.005(6) 0.019(7)
C51' 0.020(7) 0.031(3) 0.031(4) 0.012(3) -0.009(4) -0.002(5)
C52' 0.043(7) 0.029(6) 0.032(5) 0.008(5) 0.009(5) -0.004(4)
C8' 0.017(13) 0.034(3) 0.048(7) 0.014(5) -0.004(7) -0.002(5)
C9' 0.023(6) 0.043(11) 0.032(8) 0.012(6) 0.010(5) 0.007(4)
C10' 0.025(5) 0.059(9) 0.069(10) 0.005(6) 0.010(6) 0.015(5)

loop_
_atom_type_symbol
_atom_type_description
_atom_type_scat_dispersion_real
_atom_type_scat_dispersion_imag
_atom_type_scat_source
C C 0.0033 0.0016 'International Tables Vol C Tables 4.2.6.8 and 6.1.1.4'
H H 0.0000 0.0000 'International Tables Vol C Tables 4.2.6.8 and 6.1.1.4'
N N 0.0061 0.0033 'International Tables Vol C Tables 4.2.6.8 and 6.1.1.4'
P P 0.1023 0.0942 'International Tables Vol C Tables 4.2.6.8 and 6.1.1.4'
Co Co 0.3494 0.9721 'International Tables Vol C Tables 4.2.6.8 and 6.1.1.4'
Ga Ga 0.2307 1.6083 'International Tables Vol C Tables 4.2.6.8 and 6.1.1.4'
O O 0.0106 0.0060 'International Tables Vol C Tables 4.2.6.8 and 6.1.1.4'

loop_
_geom_angle_atom_site_label_1
_geom_angle_atom_site_label_2
_geom_angle_atom_site_label_3
_geom_angle
N2 Ga1 N3 112.29(18)
N2 Ga1 N4 115.43(18)
N3 Ga1 N4 120.52(18)
N2 Ga1 N1 79.03(15)
N3 Ga1 N1 77.79(15)
N4 Ga1 N1 78.56(16)
N2 Ga1 Co1 103.04(12)
N3 Ga1 Co1 99.98(12)
N4 Ga1 Co1 101.70(13)
N1 Ga1 Co1 177.47(10)
C9' P1 C7 100.6(10)
C9' P1 C12 109(3)
C7 P1 C12 102.6(3)
C7 P1 C9 109.0(7)
C12 P1 C9 107.1(16)
C9' P1 Co1 107(2)
C7 P1 Co1 113.46(17)
C12 P1 Co1 122.3(2)
C9 P1 Co1 101.8(12)
C27 N1 C1 114.8(4)
C27 N1 C14 114.7(4)
C1 N1 C14 114.9(4)
C27 N1 Ga1 104.6(3)
C1 N1 Ga1 102.9(3)
C14 N1 Ga1 102.7(3)
C81 O1 C80 112.8(5)
C2 C1 C6 120.6(5)
C2 C1 N1 123.0(5)
C6 C1 N1 116.3(4)
N8 Ga2 N6 114.19(18)
N8 Ga2 N7 118.98(18)
N6 Ga2 N7 115.17(18)
N8 Ga2 N5 78.65(14)
N6 Ga2 N5 78.18(15)
N7 Ga2 N5 78.62(15)
N8 Ga2 Co2 101.52(11)
N6 Ga2 Co2 101.12(12)
N7 Ga2 Co2 101.87(12)
N5 Ga2 Co2 179.28(10)
C20 P2 C25 103.9(5)
C20 P2 C22 102.1(2)
C25 P2 C22 100.5(6)
C20 P2 C25' 98.9(8)
C22 P2 C25' 110.6(10)
C20 P2 Co1 106.02(17)
C25 P2 Co1 116.8(6)
C22 P2 Co1 124.90(18)
C25' P2 Co1 110.6(9)
C6 N2 C7 118.7(4)
C6 N2 Ga1 116.5(3)
C7 N2 Ga1 120.5(3)
C1 C2 C3 120.5(5)
C1 C2 H2 119.7
C3 C2 H2 119.7
P3 Co1 P2 141.37(6)
P3 Co1 P1 107.70(6)
P2 Co1 P1 107.60(6)
P3 Co1 Ga1 87.25(4)
P2 Co1 Ga1 82.41(4)
P1 Co1 Ga1 82.29(4)
P3 Co1 H1 73(3)
P2 Co1 H1 74(3)
P1 Co1 H1 172(3)
Ga1 Co1 H1 106(3)
P5 Co2 P4 131.05(7)
P5 Co2 P6 116.25(7)
P4 Co2 P6 111.43(6)
P5 Co2 Ga2 88.08(4)
P4 Co2 Ga2 84.15(5)
P6 Co2 Ga2 86.62(4)
P5 Co2 H40 66(2)
P4 Co2 H40 65(2)
P6 Co2 H40 169(2)
Ga2 Co2 H40 83(2)
C19 N3 C20 118.8(4)
C19 N3 Ga1 116.2(3)
C20 N3 Ga1 118.4(3)
C33 P3 C35 99.8(3)
C33 P3 C38 99.1(3)
C35 P3 C38 104.2(3)
C33 P3 Co1 113.30(18)
C35 P3 Co1 116.7(2)
C38 P3 Co1 120.5(2)
C4 C3 C2 119.3(5)
C4 C3 H3 120.3
C2 C3 H3 120.3
C46 P4 C48 103.0(3)
C46 P4 C51' 106.6(7)
C48 P4 C51' 97.4(9)
C46 P4 C51 94.8(5)
C48 P4 C51 106.8(5)
C46 P4 Co2 109.69(17)
C48 P4 Co2 105.9(2)
C51' P4 Co2 130.5(10)
C51 P4 Co2 133.0(6)
C32 N4 C33 117.5(4)
C32 N4 Ga1 116.5(3)
C33 N4 Ga1 120.9(3)
C3 C4 C5 120.9(6)
C3 C4 H4 119.6
C5 C4 H4 119.6
C64 P5 C59 99.8(2)
C64 P5 C61 103.2(3)
C59 P5 C61 99.3(2)
C64 P5 Co2 117.70(19)
C59 P5 Co2 112.88(17)
C61 P5 Co2 120.6(2)
C66 N5 C40 115.5(4)
C66 N5 C53 115.9(4)
C40 N5 C53 113.0(4)
C66 N5 Ga2 104.0(3)
C40 N5 Ga2 102.9(3)
C53 N5 Ga2 103.4(3)
C4 C5 C6 120.9(5)
C4 C5 H5 119.5
C6 C5 H5 119.5
C45 N6 C46 117.9(4)
C45 N6 Ga2 115.8(3)
C46 N6 Ga2 120.4(3)
C74 P6 C77 101.7(3)
C74 P6 C72 97.6(3)
C77 P6 C72 100.8(3)
C74 P6 Co2 126.4(2)
C77 P6 Co2 115.8(2)
C72 P6 Co2 110.43(18)
N2 C6 C5 125.3(5)
N2 C6 C1 117.2(5)
C5 C6 C1 117.6(5)
C71 N8 C72 116.9(4)
C71 N8 Ga2 116.4(3)
C72 N8 Ga2 121.7(3)
N2 C7 P1 106.9(3)
N2 C7 H7A 110.3
P1 C7 H7A 110.3
N2 C7 H7AB 110.3
P1 C7 H7AB 110.3
H7A C7 H7AB 108.6
C58 N7 C59 117.4(4)
C58 N7 Ga2 116.2(3)
C59 N7 Ga2 121.0(3)
C15 C14 C19 121.1(5)
C15 C14 N1 123.5(5)
C19 C14 N1 115.3(4)
C12 C13 H13A 109.5
C12 C13 H13B 109.5
H13A C13 H13B 109.5
C12 C13 H13C 109.5
H13A C13 H13C 109.5
H13B C13 H13C 109.5
C13 C12 C11 107.8(6)
C13 C12 P1 117.1(5)
C11 C12 P1 110.4(4)
C13 C12 H12 107.0
C11 C12 H12 107.0
P1 C12 H12 107.0
C12 C11 H11A 109.5
C12 C11 H11B 109.5
H11A C11 H11B 109.5
C12 C11 H11C 109.5
H11A C11 H11C 109.5
H11B C11 H11C 109.5
C14 C15 C16 119.8(5)
C14 C15 H15 120.1
C16 C15 H15 120.1
C17 C16 C15 120.0(5)
C17 C16 H16 120.0
C15 C16 H16 120.0
C16 C17 C18 120.8(5)
C16 C17 H17 119.6
C18 C17 H17 119.6
C17 C18 C19 120.7(5)
C17 C18 H18 119.6
C19 C18 H18 119.6
N3 C19 C18 125.7(5)
N3 C19 C14 116.8(4)
C18 C19 C14 117.4(4)
N3 C20 P2 106.2(3)
N3 C20 H20A 110.5
P2 C20 H20A 110.5
N3 C20 H20B 110.5
P2 C20 H20B 110.5
H20A C20 H20B 108.7
C22 C21 H21A 109.5
C22 C21 H21B 109.5
H21A C21 H21B 109.5
C22 C21 H21C 109.5
H21A C21 H21C 109.5
H21B C21 H21C 109.5
C23 C22 C21 109.8(4)
C23 C22 P2 112.1(4)
C21 C22 P2 116.0(4)
C23 C22 H22 106.1
C21 C22 H22 106.1
P2 C22 H22 106.1
C22 C23 H23A 109.5
C22 C23 H23B 109.5
H23A C23 H23B 109.5
C22 C23 H23C 109.5
H23A C23 H23C 109.5
H23B C23 H23C 109.5
C38 C39 H39A 109.5
C38 C39 H39B 109.5
H39A C39 H39B 109.5
C38 C39 H39C 109.5
H39A C39 H39C 109.5
H39B C39 H39C 109.5
C39 C38 C37 111.6(5)
C39 C38 P3 113.2(5)
C37 C38 P3 114.5(4)
C39 C38 H38 105.5
C37 C38 H38 105.5
P3 C38 H38 105.5
C38 C37 H37A 109.5
C38 C37 H37B 109.5
H37A C37 H37B 109.5
C38 C37 H37C 109.5
H37A C37 H37C 109.5
H37B C37 H37C 109.5
C35 C36 H36A 109.5
C35 C36 H36B 109.5
H36A C36 H36B 109.5
C35 C36 H36C 109.5
H36A C36 H36C 109.5
H36B C36 H36C 109.5
C36 C35 C34 111.8(5)
C36 C35 P3 113.6(4)
C34 C35 P3 109.7(4)
C36 C35 H35 107.1
C34 C35 H35 107.1
P3 C35 H35 107.1
C35 C34 H34A 109.5
C35 C34 H34B 109.5
H34A C34 H34B 109.5
C35 C34 H34C 109.5
H34A C34 H34C 109.5
H34B C34 H34C 109.5
N4 C33 P3 111.3(4)
N4 C33 H33A 109.4
P3 C33 H33A 109.4
N4 C33 H33B 109.4
P3 C33 H33B 109.4
H33A C33 H33B 108.0
N4 C32 C31 125.1(5)
N4 C32 C27 118.4(4)
C31 C32 C27 116.5(5)
C30 C31 C32 121.3(5)
C30 C31 H31 119.3
C32 C31 H31 119.3
C29 C30 C31 121.1(5)
C29 C30 H30 119.5
C31 C30 H30 119.5
C30 C29 C28 118.8(5)
C30 C29 H29 120.6
C28 C29 H29 120.6
C27 C28 C29 120.9(5)
C27 C28 H28 119.5
C29 C28 H28 119.5
C28 C27 C32 121.3(5)
C28 C27 N1 123.9(5)
C32 C27 N1 114.8(4)
C41 C40 C45 121.3(4)
C41 C40 N5 122.8(4)
C45 C40 N5 115.8(4)
C43 C42 C41 118.6(5)
C43 C42 H42 120.7
C41 C42 H42 120.7
C40 C41 C42 120.8(5)
C40 C41 H41 119.6
C42 C41 H41 119.6
C42 C43 C44 121.8(5)
C42 C43 H43 119.1
C44 C43 H43 119.1
C43 C44 C45 121.2(5)
C43 C44 H44 119.4
C45 C44 H44 119.4
N6 C45 C44 126.8(5)
N6 C45 C40 116.8(4)
C44 C45 C40 116.4(5)
N6 C46 P4 107.3(4)
N6 C46 H46A 110.3
P4 C46 H46A 110.3
N6 C46 H46B 110.3
P4 C46 H46B 110.3
H46A C46 H46B 108.5
C48 C47 H47A 109.5
C48 C47 H47B 109.5
H47A C47 H47B 109.5
C48 C47 H47C 109.5
H47A C47 H47C 109.5
H47B C47 H47C 109.5
C49 C48 C47 112.5(5)
C49 C48 P4 116.8(5)
C47 C48 P4 109.2(4)
C49 C48 H48 105.9
C47 C48 H48 105.9
P4 C48 H48 105.9
C48 C49 H49A 109.5
C48 C49 H49B 109.5
H49A C49 H49B 109.5
C48 C49 H49C 109.5
H49A C49 H49C 109.5
H49B C49 H49C 109.5
C54 C53 C58 121.8(5)
C54 C53 N5 123.0(4)
C58 C53 N5 115.2(4)
C81 C82 H82A 109.5
C81 C82 H82B 109.5
H82A C82 H82B 109.5
C81 C82 H82C 109.5
H82A C82 H82C 109.5
H82B C82 H82C 109.5
O1 C81 C82 109.0(6)
O1 C81 H81A 109.9
C82 C81 H81A 109.9
O1 C81 H81B 109.9
C82 C81 H81B 109.9
H81A C81 H81B 108.3
O1 C80 C79 108.1(5)
O1 C80 H80A 110.1
C79 C80 H80A 110.1
O1 C80 H80B 110.1
C79 C80 H80B 110.1
H80A C80 H80B 108.4
C80 C79 H79A 109.5
C80 C79 H79B 109.5
H79A C79 H79B 109.5
C80 C79 H79C 109.5
H79A C79 H79C 109.5
H79B C79 H79C 109.5
C77 C78 H78A 109.5
C77 C78 H78B 109.5
H78A C78 H78B 109.5
C77 C78 H78C 109.5
H78A C78 H78C 109.5
H78B C78 H78C 109.5
C76 C77 C78 111.5(5)
C76 C77 P6 117.1(4)
C78 C77 P6 112.2(5)
C76 C77 H77 104.9
C78 C77 H77 104.9
P6 C77 H77 104.9
C77 C76 H76A 109.5
C77 C76 H76B 109.5
H76A C76 H76B 109.5
C77 C76 H76C 109.5
H76A C76 H76C 109.5
H76B C76 H76C 109.5
C53 C54 C55 119.7(5)
C53 C54 H54 120.1
C55 C54 H54 120.1
C56 C55 C54 119.7(5)
C56 C55 H55 120.1
C54 C55 H55 120.1
C55 C56 C57 121.0(5)
C55 C56 H56 119.5
C57 C56 H56 119.5
C56 C57 C58 121.0(5)
C56 C57 H57 119.5
C58 C57 H57 119.5
N7 C58 C57 125.2(5)
N7 C58 C53 118.1(4)
C57 C58 C53 116.7(4)
N7 C59 P5 111.9(3)
N7 C59 H59A 109.2
P5 C59 H59A 109.2
N7 C59 H59B 109.2
P5 C59 H59B 109.2
H59A C59 H59B 107.9
C69 C70 C71 120.7(5)
C69 C70 H70 119.7
C71 C70 H70 119.7
C68 C69 C70 121.2(5)
C68 C69 H69 119.4
C70 C69 H69 119.4
C69 C68 C67 119.5(5)
C69 C68 H68 120.3
C67 C68 H68 120.3
C68 C67 C66 120.6(5)
C68 C67 H67 119.7
C66 C67 H67 119.7
C67 C66 C71 120.7(5)
C67 C66 N5 123.3(4)
C71 C66 N5 116.0(4)
C64 C65 H65A 109.5
C64 C65 H65B 109.5
H65A C65 H65B 109.5
C64 C65 H65C 109.5
H65A C65 H65C 109.5
H65B C65 H65C 109.5
C63 C64 C65 110.8(5)
C63 C64 P5 115.9(5)
C65 C64 P5 112.1(4)
C63 C64 H64 105.7
C65 C64 H64 105.7
P5 C64 H64 105.7
C64 C63 H63A 109.5
C64 C63 H63B 109.5
H63A C63 H63B 109.5
C64 C63 H63C 109.5
H63A C63 H63C 109.5
H63B C63 H63C 109.5
C61 C62 H62A 109.5
C61 C62 H62B 109.5
H62A C62 H62B 109.5
C61 C62 H62C 109.5
H62A C62 H62C 109.5
H62B C62 H62C 109.5
C60 C61 C62 110.2(5)
C60 C61 P5 111.5(4)
C62 C61 P5 113.4(4)
C60 C61 H61 107.1
C62 C61 H61 107.1
P5 C61 H61 107.1
C61 C60 H60A 109.5
C61 C60 H60B 109.5
H60A C60 H60B 109.5
C61 C60 H60C 109.5
H60A C60 H60C 109.5
H60B C60 H60C 109.5
N8 C72 P6 109.7(4)
N8 C72 H72A 109.7
P6 C72 H72A 109.7
N8 C72 H72B 109.7
P6 C72 H72B 109.7
H72A C72 H72B 108.2
N8 C71 C70 125.5(4)
N8 C71 C66 117.2(4)
C70 C71 C66 117.3(4)
C73 C74 C75 110.9(5)
C73 C74 P6 111.1(4)
C75 C74 P6 114.8(4)
C73 C74 H74 106.5
C75 C74 H74 106.5
P6 C74 H74 106.5
C74 C73 H73A 109.5
C74 C73 H73B 109.5
H73A C73 H73B 109.5
C74 C73 H73C 109.5
H73A C73 H73C 109.5
H73B C73 H73C 109.5
C74 C75 H75A 109.5
C74 C75 H75B 109.5
H75A C75 H75B 109.5
C74 C75 H75C 109.5
H75A C75 H75C 109.5
H75B C75 H75C 109.5
C25 C24 H24A 109.5
C25 C24 H24B 109.5
H24A C24 H24B 109.5
C25 C24 H24C 109.5
H24A C24 H24C 109.5
H24B C24 H24C 109.5
C26 C25 C24 107.4(18)
C26 C25 P2 111.5(12)
C24 C25 P2 108.8(15)
C26 C25 H25 109.7
C24 C25 H25 109.7
P2 C25 H25 109.7
C25 C26 H26A 109.5
C25 C26 H26B 109.5
H26A C26 H26B 109.5
C25 C26 H26C 109.5
H26A C26 H26C 109.5
H26B C26 H26C 109.5
C25' C24' H24D 109.5
C25' C24' H24E 109.5
H24D C24' H24E 109.5
C25' C24' H24F 109.5
H24D C24' H24F 109.5
H24E C24' H24F 109.5
C26' C25' C24' 107.3(18)
C26' C25' P2 113(2)
C24' C25' P2 112(3)
C26' C25' H25' 108.2
C24' C25' H25' 108.2
P2 C25' H25' 108.2
C25' C26' H26D 109.5
C25' C26' H26E 109.5
H26D C26' H26E 109.5
C25' C26' H26F 109.5
H26D C26' H26F 109.5
H26E C26' H26F 109.5
C9 C8 H8A 109.5
C9 C8 H8B 109.5
H8A C8 H8B 109.5
C9 C8 H8C 109.5
H8A C8 H8C 109.5
H8B C8 H8C 109.5
C8 C9 C10 113.1(16)
C8 C9 P1 112(4)
C10 C9 P1 111(3)
C8 C9 H9 106.7
C10 C9 H9 106.7
P1 C9 H9 106.7
C9 C10 H10A 109.5
C9 C10 H10B 109.5
H10A C10 H10B 109.5
C9 C10 H10C 109.5
H10A C10 H10C 109.5
H10B C10 H10C 109.5
C51 C50 H50A 109.5
C51 C50 H50B 109.5
H50A C50 H50B 109.5
C51 C50 H50C 109.5
H50A C50 H50C 109.5
H50B C50 H50C 109.5
C50 C51 C52 110.0(9)
C50 C51 P4 118.2(9)
C52 C51 P4 111.6(8)
C50 C51 H51 105.3
C52 C51 H51 105.3
P4 C51 H51 105.3
C51 C52 H52A 109.5
C51 C52 H52B 109.5
H52A C52 H52B 109.5
C51 C52 H52C 109.5
H52A C52 H52C 109.5
H52B C52 H52C 109.5
C51' C50' H50D 109.5
C51' C50' H50E 109.5
H50D C50' H50E 109.5
C51' C50' H50F 109.5
H50D C50' H50F 109.5
H50E C50' H50F 109.5
C50' C51' C52' 114.7(16)
C50' C51' P4 107.0(16)
C52' C51' P4 113.2(13)
C50' C51' H51' 107.2
C52' C51' H51' 107.2
P4 C51' H51' 107.2
C51' C52' H52D 109.5
C51' C52' H52E 109.5
H52D C52' H52E 109.5
C51' C52' H52F 109.5
H52D C52' H52F 109.5
H52E C52' H52F 109.5
C9' C8' H8'A 109.5
C9' C8' H8'B 109.5
H8'A C8' H8'B 109.5
C9' C8' H8'C 109.5
H8'A C8' H8'C 109.5
H8'B C8' H8'C 109.5
C8' C9' C10' 113.2(16)
C8' C9' P1 129(5)
C10' C9' P1 107(3)
C8' C9' H9' 101.1
C10' C9' H9' 101.1
P1 C9' H9' 101.1
C9' C10' H10D 109.5
C9' C10' H10E 109.5
H10D C10' H10E 109.5
C9' C10' H10F 109.5
H10D C10' H10F 109.5
H10E C10' H10F 109.5

loop_
_geom_bond_atom_site_label_1
_geom_bond_atom_site_label_2
_geom_bond_distance
Ga1 N2 1.934(4)
Ga1 N3 1.937(4)
Ga1 N4 1.946(4)
Ga1 N1 2.284(4)
Ga1 Co1 2.4137(9)
P1 C9' 1.83(7)
P1 C7 1.844(5)
P1 C12 1.868(6)
P1 C9 1.90(4)
P1 Co1 2.2153(16)
N1 C27 1.450(6)
N1 C1 1.456(6)
N1 C14 1.461(6)
O1 C81 1.413(8)
O1 C80 1.424(7)
C1 C2 1.383(7)
C1 C6 1.423(7)
Ga2 N8 1.933(4)
Ga2 N6 1.935(4)
Ga2 N7 1.945(4)
Ga2 N5 2.282(4)
Ga2 Co2 2.3976(9)
P2 C20 1.844(5)
P2 C25 1.85(2)
P2 C22 1.874(5)
P2 C25' 1.88(3)
P2 Co1 2.2004(14)
N2 C6 1.373(6)
N2 C7 1.463(6)
C2 C3 1.395(8)
C2 H2 0.9500
Co1 P3 2.1768(15)
Co1 H1 1.57(7)
Co2 P5 2.1796(16)
Co2 P4 2.2144(17)
Co2 P6 2.2247(17)
Co2 H40 1.56(6)
N3 C19 1.367(6)
N3 C20 1.454(6)
P3 C33 1.857(6)
P3 C35 1.869(6)
P3 C38 1.877(6)
C3 C4 1.385(9)
C3 H3 0.9500
P4 C46 1.842(6)
P4 C48 1.861(6)
P4 C51' 1.870(9)
P4 C51 1.876(7)
N4 C32 1.371(6)
N4 C33 1.441(7)
C4 C5 1.384(8)
C4 H4 0.9500
P5 C64 1.860(6)
P5 C59 1.862(5)
P5 C61 1.868(6)
N5 C66 1.440(6)
N5 C40 1.451(6)
N5 C53 1.463(6)
C5 C6 1.405(7)
C5 H5 0.9500
N6 C45 1.365(6)
N6 C46 1.468(6)
P6 C74 1.861(6)
P6 C77 1.862(6)
P6 C72 1.867(6)
N8 C71 1.380(6)
N8 C72 1.460(6)
C7 H7A 0.9900
C7 H7AB 0.9900
N7 C58 1.372(6)
N7 C59 1.454(6)
C14 C15 1.385(7)
C14 C19 1.418(7)
C13 C12 1.515(8)
C13 H13A 0.9800
C13 H13B 0.9800
C13 H13C 0.9800
C12 C11 1.539(9)
C12 H12 1.0000
C11 H11A 0.9800
C11 H11B 0.9800
C11 H11C 0.9800
C15 C16 1.396(8)
C15 H15 0.9500
C16 C17 1.371(8)
C16 H16 0.9500
C17 C18 1.393(7)
C17 H17 0.9500
C18 C19 1.405(7)
C18 H18 0.9500
C20 H20A 0.9900
C20 H20B 0.9900
C21 C22 1.538(7)
C21 H21A 0.9800
C21 H21B 0.9800
C21 H21C 0.9800
C22 C23 1.521(7)
C22 H22 1.0000
C23 H23A 0.9800
C23 H23B 0.9800
C23 H23C 0.9800
C39 C38 1.536(9)
C39 H39A 0.9800
C39 H39B 0.9800
C39 H39C 0.9800
C38 C37 1.541(9)
C38 H38 1.0000
C37 H37A 0.9800
C37 H37B 0.9800
C37 H37C 0.9800
C36 C35 1.505(8)
C36 H36A 0.9800
C36 H36B 0.9800
C36 H36C 0.9800
C35 C34 1.528(8)
C35 H35 1.0000
C34 H34A 0.9800
C34 H34B 0.9800
C34 H34C 0.9800
C33 H33A 0.9900
C33 H33B 0.9900
C32 C31 1.408(7)
C32 C27 1.427(7)
C31 C30 1.388(8)
C31 H31 0.9500
C30 C29 1.385(9)
C30 H30 0.9500
C29 C28 1.391(8)
C29 H29 0.9500
C28 C27 1.379(7)
C28 H28 0.9500
C40 C41 1.389(7)
C40 C45 1.424(7)
C42 C43 1.380(8)
C42 C41 1.391(7)
C42 H42 0.9500
C41 H41 0.9500
C43 C44 1.382(8)
C43 H43 0.9500
C44 C45 1.411(7)
C44 H44 0.9500
C46 H46A 0.9900
C46 H46B 0.9900
C47 C48 1.528(9)
C47 H47A 0.9800
C47 H47B 0.9800
C47 H47C 0.9800
C48 C49 1.519(10)
C48 H48 1.0000
C49 H49A 0.9800
C49 H49B 0.9800
C49 H49C 0.9800
C53 C54 1.389(6)
C53 C58 1.417(7)
C82 C81 1.493(10)
C82 H82A 0.9800
C82 H82B 0.9800
C82 H82C 0.9800
C81 H81A 0.9900
C81 H81B 0.9900
C80 C79 1.489(10)
C80 H80A 0.9900
C80 H80B 0.9900
C79 H79A 0.9800
C79 H79B 0.9800
C79 H79C 0.9800
C78 C77 1.532(8)
C78 H78A 0.9800
C78 H78B 0.9800
C78 H78C 0.9800
C77 C76 1.511(8)
C77 H77 1.0000
C76 H76A 0.9800
C76 H76B 0.9800
C76 H76C 0.9800
C54 C55 1.392(7)
C54 H54 0.9500
C55 C56 1.378(8)
C55 H55 0.9500
C56 C57 1.391(7)
C56 H56 0.9500
C57 C58 1.410(7)
C57 H57 0.9500
C59 H59A 0.9900
C59 H59B 0.9900
C70 C69 1.394(7)
C70 C71 1.401(7)
C70 H70 0.9500
C69 C68 1.371(8)
C69 H69 0.9500
C68 C67 1.385(7)
C68 H68 0.9500
C67 C66 1.389(7)
C67 H67 0.9500
C66 C71 1.421(7)
C65 C64 1.544(7)
C65 H65A 0.9800
C65 H65B 0.9800
C65 H65C 0.9800
C64 C63 1.527(8)
C64 H64 1.0000
C63 H63A 0.9800
C63 H63B 0.9800
C63 H63C 0.9800
C62 C61 1.551(7)
C62 H62A 0.9800
C62 H62B 0.9800
C62 H62C 0.9800
C61 C60 1.521(9)
C61 H61 1.0000
C60 H60A 0.9800
C60 H60B 0.9800
C60 H60C 0.9800
C72 H72A 0.9900
C72 H72B 0.9900
C74 C73 1.525(8)
C74 C75 1.536(8)
C74 H74 1.0000
C73 H73A 0.9800
C73 H73B 0.9800
C73 H73C 0.9800
C75 H75A 0.9800
C75 H75B 0.9800
C75 H75C 0.9800
C24 C25 1.555(12)
C24 H24A 0.9800
C24 H24B 0.9800
C24 H24C 0.9800
C25 C26 1.525(17)
C25 H25 1.0000
C26 H26A 0.9800
C26 H26B 0.9800
C26 H26C 0.9800
C24' C25' 1.555(12)
C24' H24D 0.9800
C24' H24E 0.9800
C24' H24F 0.9800
C25' C26' 1.526(17)
C25' H25' 1.0000
C26' H26D 0.9800
C26' H26E 0.9800
C26' H26F 0.9800
C8 C9 1.504(16)
C8 H8A 0.9800
C8 H8B 0.9800
C8 H8C 0.9800
C9 C10 1.520(19)
C9 H9 1.0000
C10 H10A 0.9800
C10 H10B 0.9800
C10 H10C 0.9800
C50 C51 1.520(12)
C50 H50A 0.9800
C50 H50B 0.9800
C50 H50C 0.9800
C51 C52 1.546(12)
C51 H51 1.0000
C52 H52A 0.9800
C52 H52B 0.9800
C52 H52C 0.9800
C50' C51' 1.505(17)
C50' H50D 0.9800
C50' H50E 0.9800
C50' H50F 0.9800
C51' C52' 1.527(16)
C51' H51' 1.0000
C52' H52D 0.9800
C52' H52E 0.9800
C52' H52F 0.9800
C8' C9' 1.504(16)
C8' H8'A 0.9800
C8' H8'B 0.9800
C8' H8'C 0.9800
C9' C10' 1.520(19)
C9' H9' 1.0000
C10' H10D 0.9800
C10' H10E 0.9800
C10' H10F 0.9800

loop_
_geom_torsion_atom_site_label_1
_geom_torsion_atom_site_label_2
_geom_torsion_atom_site_label_3
_geom_torsion_atom_site_label_4
_geom_torsion
C27 N1 C1 C2 88.0(6)
C14 N1 C1 C2 -48.3(7)
Ga1 N1 C1 C2 -159.0(5)
C27 N1 C1 C6 -92.7(5)
C14 N1 C1 C6 131.0(5)
Ga1 N1 C1 C6 20.3(5)
C6 C1 C2 C3 3.8(8)
N1 C1 C2 C3 -176.9(5)
C1 C2 C3 C4 -1.2(9)
C2 C3 C4 C5 -1.3(9)
C3 C4 C5 C6 1.3(9)
C7 N2 C6 C5 2.3(7)
Ga1 N2 C6 C5 159.0(4)
C7 N2 C6 C1 -177.3(4)
Ga1 N2 C6 C1 -20.6(6)
C4 C5 C6 N2 -178.4(5)
C4 C5 C6 C1 1.2(8)
C2 C1 C6 N2 175.9(5)
N1 C1 C6 N2 -3.4(7)
C2 C1 C6 C5 -3.7(8)
N1 C1 C6 C5 176.9(4)
C6 N2 C7 P1 177.3(4)
Ga1 N2 C7 P1 21.5(5)
C9' P1 C7 N2 -153(3)
C12 P1 C7 N2 93.8(4)
C9 P1 C7 N2 -152.8(16)
Co1 P1 C7 N2 -40.1(4)
C27 N1 C14 C15 -41.7(7)
C1 N1 C14 C15 94.6(6)
Ga1 N1 C14 C15 -154.6(5)
C27 N1 C14 C19 136.0(5)
C1 N1 C14 C19 -87.7(5)
Ga1 N1 C14 C19 23.1(5)
C9' P1 C12 C13 -29.4(11)
C7 P1 C12 C13 76.7(6)
C9 P1 C12 C13 -38.0(8)
Co1 P1 C12 C13 -154.6(5)
C9' P1 C12 C11 -153.2(10)
C7 P1 C12 C11 -47.1(5)
C9 P1 C12 C11 -161.8(7)
Co1 P1 C12 C11 81.5(5)
C19 C14 C15 C16 3.2(9)
N1 C14 C15 C16 -179.3(5)
C14 C15 C16 C17 -1.2(9)
C15 C16 C17 C18 -0.2(10)
C16 C17 C18 C19 -0.3(9)
C20 N3 C19 C18 2.3(8)
Ga1 N3 C19 C18 153.3(4)
C20 N3 C19 C14 -175.6(4)
Ga1 N3 C19 C14 -24.6(6)
C17 C18 C19 N3 -175.7(5)
C17 C18 C19 C14 2.1(8)
C15 C14 C19 N3 174.5(5)
N1 C14 C19 N3 -3.3(7)
C15 C14 C19 C18 -3.6(8)
N1 C14 C19 C18 178.7(4)
C19 N3 C20 P2 -177.8(4)
Ga1 N3 C20 P2 31.9(4)
C25 P2 C20 N3 -178.6(7)
C22 P2 C20 N3 77.2(4)
C25' P2 C20 N3 -169.4(10)
Co1 P2 C20 N3 -54.9(3)
C20 P2 C22 C23 154.6(4)
C25 P2 C22 C23 47.7(6)
C25' P2 C22 C23 50.2(9)
Co1 P2 C22 C23 -85.8(4)
C20 P2 C22 C21 27.4(5)
C25 P2 C22 C21 -79.4(6)
C25' P2 C22 C21 -77.0(9)
Co1 P2 C22 C21 147.0(4)
C33 P3 C38 C39 171.4(5)
C35 P3 C38 C39 -85.9(5)
Co1 P3 C38 C39 47.4(6)
C33 P3 C38 C37 -59.1(5)
C35 P3 C38 C37 43.5(5)
Co1 P3 C38 C37 176.9(4)
C33 P3 C35 C36 170.9(5)
C38 P3 C35 C36 68.9(5)
Co1 P3 C35 C36 -66.6(5)
C33 P3 C35 C34 -63.1(4)
C38 P3 C35 C34 -165.2(4)
Co1 P3 C35 C34 59.3(4)
C32 N4 C33 P3 173.8(4)
Ga1 N4 C33 P3 20.0(5)
C35 P3 C33 N4 98.1(4)
C38 P3 C33 N4 -155.7(4)
Co1 P3 C33 N4 -26.8(4)
C33 N4 C32 C31 5.6(8)
Ga1 N4 C32 C31 160.5(4)
C33 N4 C32 C27 -174.0(5)
Ga1 N4 C32 C27 -19.1(6)
N4 C32 C31 C30 -179.7(5)
C27 C32 C31 C30 -0.1(8)
C32 C31 C30 C29 1.4(8)
C31 C30 C29 C28 -0.6(8)
C30 C29 C28 C27 -1.5(8)
C29 C28 C27 C32 2.9(8)
C29 C28 C27 N1 -176.1(5)
N4 C32 C27 C28 177.6(5)
C31 C32 C27 C28 -2.1(7)
N4 C32 C27 N1 -3.3(7)
C31 C32 C27 N1 177.0(4)
C1 N1 C27 C28 -49.8(6)
C14 N1 C27 C28 86.6(6)
Ga1 N1 C27 C28 -161.7(4)
C1 N1 C27 C32 131.2(4)
C14 N1 C27 C32 -92.5(5)
Ga1 N1 C27 C32 19.2(5)
C66 N5 C40 C41 88.7(5)
C53 N5 C40 C41 -47.9(6)
Ga2 N5 C40 C41 -158.7(4)
C66 N5 C40 C45 -92.4(5)
C53 N5 C40 C45 131.0(4)
Ga2 N5 C40 C45 20.2(5)
C45 C40 C41 C42 0.0(8)
N5 C40 C41 C42 178.8(5)
C43 C42 C41 C40 0.4(8)
C41 C42 C43 C44 -1.0(9)
C42 C43 C44 C45 1.0(9)
C46 N6 C45 C44 -0.6(8)
Ga2 N6 C45 C44 152.5(4)
C46 N6 C45 C40 -179.5(4)
Ga2 N6 C45 C40 -26.4(6)
C43 C44 C45 N6 -179.5(5)
C43 C44 C45 C40 -0.6(8)
C41 C40 C45 N6 179.1(5)
N5 C40 C45 N6 0.2(6)
C41 C40 C45 C44 0.1(7)
N5 C40 C45 C44 -178.8(4)
C45 N6 C46 P4 177.7(4)
Ga2 N6 C46 P4 25.9(5)
C48 P4 C46 N6 -156.8(4)
C51' P4 C46 N6 101.3(10)
C51 P4 C46 N6 94.8(6)
Co2 P4 C46 N6 -44.4(4)
C46 P4 C48 C49 -76.9(5)
C51' P4 C48 C49 32.0(10)
C51 P4 C48 C49 22.2(7)
Co2 P4 C48 C49 167.9(5)
C46 P4 C48 C47 154.1(5)
C51' P4 C48 C47 -96.9(9)
C51 P4 C48 C47 -106.7(7)
Co2 P4 C48 C47 38.9(5)
C66 N5 C53 C54 -45.9(6)
C40 N5 C53 C54 90.6(5)
Ga2 N5 C53 C54 -158.9(4)
C66 N5 C53 C58 135.0(4)
C40 N5 C53 C58 -88.5(5)
Ga2 N5 C53 C58 22.0(4)
C80 O1 C81 C82 168.9(6)
C81 O1 C80 C79 173.2(6)
C74 P6 C77 C76 38.5(5)
C72 P6 C77 C76 -61.7(5)
Co2 P6 C77 C76 179.2(4)
C74 P6 C77 C78 -92.3(5)
C72 P6 C77 C78 167.5(4)
Co2 P6 C77 C78 48.4(5)
C58 C53 C54 C55 2.4(7)
N5 C53 C54 C55 -176.6(4)
C53 C54 C55 C56 0.9(8)
C54 C55 C56 C57 -2.0(8)
C55 C56 C57 C58 -0.4(8)
C59 N7 C58 C57 6.4(7)
Ga2 N7 C58 C57 160.8(4)
C59 N7 C58 C53 -173.7(4)
Ga2 N7 C58 C53 -19.3(6)
C56 C57 C58 N7 -176.5(5)
C56 C57 C58 C53 3.5(7)
C54 C53 C58 N7 175.5(4)
N5 C53 C58 N7 -5.4(6)
C54 C53 C58 C57 -4.6(7)
N5 C53 C58 C57 174.6(4)
C58 N7 C59 P5 169.2(4)
Ga2 N7 C59 P5 16.0(5)
C64 P5 C59 N7 -149.1(4)
C61 P5 C59 N7 105.7(4)
Co2 P5 C59 N7 -23.3(4)
C71 C70 C69 C68 1.6(9)
C70 C69 C68 C67 -1.4(9)
C69 C68 C67 C66 -0.2(8)
C68 C67 C66 C71 1.6(8)
C68 C67 C66 N5 -178.6(5)
C40 N5 C66 C67 -48.9(6)
C53 N5 C66 C67 86.5(6)
Ga2 N5 C66 C67 -160.8(4)
C40 N5 C66 C71 130.9(4)
C53 N5 C66 C71 -93.8(5)
Ga2 N5 C66 C71 18.9(5)
C59 P5 C64 C63 -62.2(5)
C61 P5 C64 C63 39.9(5)
Co2 P5 C64 C63 175.4(4)
C59 P5 C64 C65 169.2(4)
C61 P5 C64 C65 -88.7(5)
Co2 P5 C64 C65 46.8(5)
C64 P5 C61 C60 -168.2(4)
C59 P5 C61 C60 -65.8(4)
Co2 P5 C61 C60 58.0(4)
C64 P5 C61 C62 66.7(5)
C59 P5 C61 C62 169.1(4)
Co2 P5 C61 C62 -67.1(5)
C71 N8 C72 P6 175.6(4)
Ga2 N8 C72 P6 21.6(5)
C74 P6 C72 N8 99.3(4)
C77 P6 C72 N8 -157.2(4)
Co2 P6 C72 N8 -34.3(4)
C72 N8 C71 C70 2.5(7)
Ga2 N8 C71 C70 157.9(4)
C72 N8 C71 C66 -176.7(4)
Ga2 N8 C71 C66 -21.3(6)
C69 C70 C71 N8 -179.4(5)
C69 C70 C71 C66 -0.2(8)
C67 C66 C71 N8 177.9(5)
N5 C66 C71 N8 -1.9(6)
C67 C66 C71 C70 -1.4(7)
N5 C66 C71 C70 178.8(4)
C77 P6 C74 C73 -168.9(5)
C72 P6 C74 C73 -66.2(5)
Co2 P6 C74 C73 56.3(5)
C77 P6 C74 C75 64.4(5)
C72 P6 C74 C75 167.1(5)
Co2 P6 C74 C75 -70.5(5)
C20 P2 C25 C26 33.5(11)
C22 P2 C25 C26 138.9(10)
Co1 P2 C25 C26 -82.8(10)
C20 P2 C25 C24 151.8(18)
C22 P2 C25 C24 -102.8(19)
Co1 P2 C25 C24 35(2)
C20 P2 C25' C26' -63.4(18)
C22 P2 C25' C26' 43.1(19)
Co1 P2 C25' C26' -174.3(14)
C20 P2 C25' C24' 175(3)
C22 P2 C25' C24' -78(3)
Co1 P2 C25' C24' 64(3)
C46 P4 C51 C50 -55.0(12)
C48 P4 C51 C50 -160.2(10)
Co2 P4 C51 C50 67.7(12)
C46 P4 C51 C52 175.9(10)
C48 P4 C51 C52 70.7(11)
Co2 P4 C51 C52 -61.4(12)
C46 P4 C51' C50' -65.7(17)
C48 P4 C51' C50' -171.7(15)
Co2 P4 C51' C50' 70.0(17)
C46 P4 C51' C52' 167.0(16)
C48 P4 C51' C52' 61.0(19)
Co2 P4 C51' C52' -57(2)
C7 P1 C9' C8' -50(5)
C12 P1 C9' C8' 57(5)
Co1 P1 C9' C8' -169(4)
C7 P1 C9' C10' 169(4)
C12 P1 C9' C10' -83(4)
Co1 P1 C9' C10' 51(5)
